data_1521415
loop_
_publ_author_name
'Kishimoto, H.'
'Omata, T.'
'Otsuka-Yao-Matsuo, S.'
'Ueda, K.'
'Hosono, H.'
'Kawazoe, H.'

_publ_section_title
;
 Crystal structure of metastable kappa-(Ce Zr O4) phase possessing an
 order arrangement of Ce and Zr ions
;
_journal_name_full 'Journal of Alloys Compd.'
_journal_page_first 94
_journal_page_last 103
_journal_volume 312
_journal_year 2000
_chemical_formula_sum 'Ce O4 Zr'
_chemical_name_systematic 'Ce (Zr O4)'
_space_group_IT_number 198
_symmetry_space_group_name_Hall 'P 2ac 2ab 3'
_symmetry_space_group_name_H-M 'P 21 3'
_cell_angle_alpha 90
_cell_angle_beta 90
_cell_angle_gamma 90
_cell_formula_units_Z 16
_cell_length_a 10.527
_cell_length_b 10.527
_cell_length_c 10.527
_cell_volume 1166.578
_citation_journal_id_ASTM JALCEU
_cod_data_source_file Kishimoto_JALCEU_2000_1447.cif
_cod_data_source_block Ce1O4Zr1
_cod_original_formula_sum 'Ce1 O4 Zr1'
_cod_database_code 1521415

loop_
_symmetry_equiv_pos_as_xyz
x,y,z
-x+1/2,-y,z+1/2
x+1/2,-y+1/2,-z
-x,y+1/2,-z+1/2
z,x,y
-z+1/2,-x,y+1/2
z+1/2,-x+1/2,-y
-z,x+1/2,-y+1/2
y,z,x
y+1/2,-z+1/2,-x
-y,z+1/2,-x+1/2
-y+1/2,-z,x+1/2

loop_
_atom_site_label
_atom_site_type_symbol
_atom_site_fract_x
_atom_site_fract_y
_atom_site_fract_z
_atom_site_occupancy
_atom_site_U_iso_or_equiv
Ce1 Ce+4 0.132 0.132 0.132 1 0.0
Zr2 Zr+4 0.621 0.869 0.874 1 0.0
O1 O-2 0.02 0.02 0.02 1 0.0
O4 O-2 0.76 0.76 0.76 1 0.0
O6 O-2 0.21 0.22 0.53 1 0.0
O2 O-2 0.25 0.25 0.25 1 0.0
O3 O-2 0.52 0.52 0.52 1 0.0
O8 O-2 0.02 0.01 0.74 1 0.0
Zr1 Zr+4 0.629 0.629 0.629 1 0.0
Ce2 Ce+4 0.123 0.371 0.374 1 0.0
O5 O-2 0.25 0.26 -0.01 1 0.0
O7 O-2 0.01 -0.02 0.26 1 0.0
